data_7232007
loop_
_publ_author_name
'Fu, Hong-Yu'
'Liu, Xiao-Jing'
'Zha, Hao'
'Li, Xiao-Xue'
'Xu, Yi'
'Yang, Fan'
'Xia, Min'

_publ_section_title
;
 Position- and region-isomerized derivatives of a V-shaped fluorophore:
 the unique solution-state dual emission and the unusual force-induced
 solid-state turn-on emission.
;
_journal_issue 3
_journal_name_full 'Physical chemistry chemical physics : PCCP'
_journal_page_first 1399
_journal_page_last 1407
_journal_paper_doi 10.1039/c8cp06613b
_journal_volume 21
_journal_year 2019
_chemical_absolute_configuration unk
_chemical_formula_moiety 'C27 H22 N2 S'
_chemical_formula_sum 'C27 H22 N2 S'
_chemical_formula_weight 406.52
_space_group_crystal_system monoclinic
_space_group_IT_number 4
_space_group_name_Hall 'P 2yb'
_space_group_name_H-M_alt 'P 1 21 1'
_symmetry_space_group_name_Hall 'P 2yb'
_symmetry_space_group_name_H-M 'P 1 21 1'
_atom_sites_solution_hydrogens geom
_atom_sites_solution_primary dual
_audit_creation_date 2018-01-25
_audit_creation_method
;
Olex2 1.2
(compiled 2017.03.28 svn.r3405 for OlexSys, GUI svn.r5381)
;
_audit_update_record
;
2018-04-03 deposited with the CCDC.
2018-12-13 downloaded from the CCDC.
;
_cell_angle_alpha 90
_cell_angle_beta 102.145(9)
_cell_angle_gamma 90
_cell_formula_units_Z 4
_cell_length_a 12.2955(11)
_cell_length_b 13.9512(11)
_cell_length_c 12.4705(14)
_cell_measurement_reflns_used 1996
_cell_measurement_temperature 180
_cell_measurement_theta_max 29.3394
_cell_measurement_theta_min 3.3581
_cell_volume 2091.3(3)
_computing_cell_refinement
;
CrysAlisPro, Agilent Technologies,
Version 1.171.35.11 (release 16-05-2011 CrysAlis171 .NET)
(compiled May 16 2011,17:55:39)
;
_computing_data_collection
;
CrysAlisPro, Agilent Technologies,
Version 1.171.35.11 (release 16-05-2011 CrysAlis171 .NET)
(compiled May 16 2011,17:55:39)
;
_computing_data_reduction
;
CrysAlisPro, Agilent Technologies,
Version 1.171.35.11 (release 16-05-2011 CrysAlis171 .NET)
(compiled May 16 2011,17:55:39)
;
_computing_molecular_graphics 'Olex2 (Dolomanov et al., 2009)'
_computing_publication_material 'Olex2 (Dolomanov et al., 2009)'
_computing_structure_refinement 'ShelXL (Sheldrick, 2015)'
_computing_structure_solution 'ShelXT (Sheldrick, 2015)'
_diffrn_ambient_temperature 180
_diffrn_detector_area_resol_mean 10.3592
_diffrn_measured_fraction_theta_full 0.997
_diffrn_measured_fraction_theta_max 0.997
_diffrn_measurement_details
;
#__ type_ start__ end____ width___ exp.time_
  1 omega  -37.00   64.00   1.0000   24.0000
omega____ theta____ kappa____ phi______ frames
    -      -11.4683   38.0000  -30.0000 101

#__ type_ start__ end____ width___ exp.time_
  2 omega  -38.00   39.00   1.0000   24.0000
omega____ theta____ kappa____ phi______ frames
    -      -11.4683   38.0000 -120.0000 77
;
_diffrn_measurement_device_type 'Xcalibur, Atlas, Gemini ultra'
_diffrn_measurement_method '\w scans'
_diffrn_orient_matrix_UB_11 0.0282468000
_diffrn_orient_matrix_UB_12 -0.0205229000
_diffrn_orient_matrix_UB_13 -0.0384757000
_diffrn_orient_matrix_UB_21 -0.0177205000
_diffrn_orient_matrix_UB_22 0.0385669000
_diffrn_orient_matrix_UB_23 -0.0365237000
_diffrn_orient_matrix_UB_31 0.0487170000
_diffrn_orient_matrix_UB_32 0.0260207000
_diffrn_orient_matrix_UB_33 0.0237637000
_diffrn_radiation_monochromator graphite
_diffrn_radiation_type MoK\a
_diffrn_radiation_wavelength 0.71073
_diffrn_reflns_av_R_equivalents 0.0456
_diffrn_reflns_av_unetI/netI 0.0679
_diffrn_reflns_Laue_measured_fraction_full 0.997
_diffrn_reflns_Laue_measured_fraction_max 0.997
_diffrn_reflns_limit_h_max 14
_diffrn_reflns_limit_h_min -12
_diffrn_reflns_limit_k_max 13
_diffrn_reflns_limit_k_min -16
_diffrn_reflns_limit_l_max 15
_diffrn_reflns_limit_l_min -11
_diffrn_reflns_number 8393
_diffrn_reflns_point_group_measured_fraction_full 0.777
_diffrn_reflns_point_group_measured_fraction_max 0.777
_diffrn_reflns_theta_full 25.242
_diffrn_reflns_theta_max 25.349
_diffrn_reflns_theta_min 3.365
_diffrn_source 'Enhance (Mo) X-ray Source'
_exptl_absorpt_coefficient_mu 0.171
_exptl_absorpt_correction_T_max 1.00000
_exptl_absorpt_correction_T_min 0.87835
_exptl_absorpt_correction_type multi-scan
_exptl_absorpt_process_details
;
CrysAlisPro, Agilent Technologies,
Version 1.171.35.11 (release 16-05-2011 CrysAlis171 .NET)
(compiled May 16 2011,17:55:39)
Empirical absorption correction using spherical harmonics,
 implemented in SCALE3 ABSPACK scaling algorithm.
;
_exptl_crystal_colour 'light yellow'
_exptl_crystal_colour_modifier light
_exptl_crystal_colour_primary yellow
_exptl_crystal_density_diffrn 1.291
_exptl_crystal_description plate
_exptl_crystal_F_000 856
_exptl_crystal_preparation Luminescent
_exptl_crystal_size_max 0.48
_exptl_crystal_size_mid 0.4
_exptl_crystal_size_min 0.2
_refine_diff_density_max 0.267
_refine_diff_density_min -0.228
_refine_diff_density_rms 0.047
_refine_ls_abs_structure_details
;
 Flack x determined using 1175 quotients [(I+)-(I-)]/[(I+)+(I-)]
 (Parsons, Flack and Wagner, Acta Cryst. B69 (2013) 249-259).
;
_refine_ls_abs_structure_Flack 0.56(9)
_refine_ls_extinction_method none
_refine_ls_goodness_of_fit_ref 1.045
_refine_ls_hydrogen_treatment constr
_refine_ls_matrix_type full
_refine_ls_number_parameters 558
_refine_ls_number_reflns 5954
_refine_ls_number_restraints 1
_refine_ls_restrained_S_all 1.045
_refine_ls_R_factor_all 0.0800
_refine_ls_R_factor_gt 0.0555
_refine_ls_shift/su_max 0.000
_refine_ls_shift/su_mean 0.000
_refine_ls_structure_factor_coef Fsqd
_refine_ls_weighting_details 'w=1/[\s^2^(Fo^2^)+(0.0683P)^2^] where P=(Fo^2^+2Fc^2^)/3'
_refine_ls_weighting_scheme calc
_refine_ls_wR_factor_gt 0.1288
_refine_ls_wR_factor_ref 0.1520
_reflns_Friedel_coverage 0.492
_reflns_Friedel_fraction_full 0.537
_reflns_Friedel_fraction_max 0.536
_reflns_number_gt 4526
_reflns_number_total 5954
_reflns_threshold_expression 'I > 2\s(I)'
_cod_data_source_file c8cp06613b2.cif
_cod_data_source_block 180124_xiamin_5
_cod_depositor_comments 'Adding full bibliography for 7232004--7232008.cif.'
_cod_database_code 7232007
_shelx_shelxl_version_number 2016/6
_chemical_oxdiff_formula 'C H N O s'
_shelx_space_group_comment
;
The symmetry employed for this shelxl refinement is uniquely defined
by the following loop, which should always be used as a source of
symmetry information in preference to the above space-group names.
They are only intended as comments.
;
_shelx_estimated_absorpt_t_max 0.967
_shelx_estimated_absorpt_t_min 0.922
_reflns_odcompleteness_completeness 99.60
_reflns_odcompleteness_iscentric 1
_reflns_odcompleteness_theta 26.32
_olex2_refinement_description
;
1. Fixed Uiso
 At 1.2 times of:
  All C(H) groups
 At 1.5 times of:
  All C(H,H,H) groups
2. Uiso/Uaniso restraints and constraints
Uanis(N3) = Uanis(N3A)
3. Others
 Sof(S2A)=Sof(N3A)=1-FVAR(1)
 Sof(S2)=Sof(N3)=FVAR(1)
4.a Aromatic/amide H refined with riding coordinates:
 C10(H10), C24(H24), C12(H12), C21(H21), C22(H22), C9(H9), C25(H25), C39(H39),
 C37(H37), C16(H16), C48(H48), C13(H13), C36(H36), C19(H19), C18(H18), C49(H49),
  C2(H2), C45(H45), C3(H3), C1(H1), C51(H51), C44(H44), C17(H17), C43(H43),
 C46(H46), C40(H40), C52(H52), C4(H4), C30(H30), C29(H29), C31(H31), C28(H28)
4.b Idealised Me refined as rotating group:
 C26(H26A,H26B,H26C), C27(H27A,H27B,H27C), C53(H53A,H53B,H53C), C54(H54A,H54B,
 H54C)
;
_olex2_submission_special_instructions 'No special instructions were received'

loop_
_space_group_symop_operation_xyz
'x, y, z'
'-x, y+1/2, -z'

loop_
_atom_site_label
_atom_site_type_symbol
_atom_site_fract_x
_atom_site_fract_y
_atom_site_fract_z
_atom_site_U_iso_or_equiv
_atom_site_adp_type
_atom_site_occupancy
_atom_site_site_symmetry_order
_atom_site_calc_flag
_atom_site_refinement_flags_posn
_atom_site_refinement_flags_occupancy
_atom_site_disorder_assembly
_atom_site_disorder_group
S1 S 1.18530(11) 0.18350(12) 0.74683(12) 0.0498(4) Uani 1 1 d . . . .
S2 S 0.7478(2) 0.30018(17) 0.83441(18) 0.0486(9) Uani 0.776(9) 1 d . P A 1
N1 N 1.1088(4) 0.2593(4) 0.9057(4) 0.0507(13) Uani 1 1 d . . . .
N3 N 0.5777(7) 0.2298(7) 0.8914(8) 0.043(2) Uani 0.776(9) 1 d . P A 1
C38 C 0.3748(4) 0.4743(3) 0.6175(4) 0.0338(12) Uani 1 1 d . . . .
N4 N 0.6165(4) 0.8647(4) 0.8170(4) 0.0578(14) Uani 1 1 d . . . .
N2 N 1.0982(4) 0.8528(4) 0.8220(4) 0.0542(14) Uani 1 1 d . . . .
C10 C 0.9468(4) 0.3907(4) 0.5470(4) 0.0393(13) Uani 1 1 d . . . .
H10 H 0.938888 0.386252 0.469703 0.047 Uiso 1 1 calc R . . .
C24 C 0.9088(4) 0.8011(4) 0.7476(4) 0.0403(13) Uani 1 1 d . . . .
H24 H 0.881487 0.844932 0.793951 0.048 Uiso 1 1 calc R . . .
C8 C 1.0303(4) 0.3338(4) 0.7277(4) 0.0374(12) Uani 1 1 d . . . .
C15 C 0.7852(4) 0.6185(4) 0.5327(5) 0.0386(13) Uani 1 1 d . . . .
C11 C 0.8849(4) 0.4600(4) 0.5912(4) 0.0353(12) Uani 1 1 d . . . .
C23 C 1.0234(4) 0.7963(4) 0.7527(5) 0.0416(13) Uani 1 1 d . . . .
C14 C 0.7984(4) 0.5184(4) 0.5188(4) 0.0384(13) Uani 1 1 d . . . .
C20 C 0.8684(4) 0.6768(4) 0.6102(4) 0.0353(11) Uani 1 1 d . . . .
C34 C 0.6035(4) 0.2926(4) 0.8320(4) 0.0395(13) Uani 1 1 d . . . .
C12 C 0.9011(4) 0.4652(4) 0.7048(5) 0.0425(13) Uani 1 1 d . . . .
H12 H 0.861971 0.512400 0.736713 0.051 Uiso 1 1 calc R . . .
C21 C 0.9831(4) 0.6701(4) 0.6140(4) 0.0385(12) Uani 1 1 d . . . .
H21 H 1.009392 0.625041 0.568255 0.046 Uiso 1 1 calc R . . .
C22 C 1.0584(4) 0.7276(4) 0.6829(4) 0.0396(13) Uani 1 1 d . . . .
H22 H 1.135452 0.721127 0.683746 0.048 Uiso 1 1 calc R . . .
C9 C 1.0188(4) 0.3291(4) 0.6144(4) 0.0397(13) Uani 1 1 d . . . .
H9 H 1.060416 0.283454 0.583209 0.048 Uiso 1 1 calc R . . .
C41 C 0.2934(4) 0.5318(4) 0.5359(4) 0.0403(13) Uani 1 1 d . . . .
C25 C 0.8344(4) 0.7442(4) 0.6774(5) 0.0406(13) Uani 1 1 d . . . .
H25 H 0.757144 0.751464 0.675176 0.049 Uiso 1 1 calc R . . .
C39 C 0.3383(4) 0.4118(4) 0.6891(4) 0.0390(13) Uani 1 1 d . . . .
H39 H 0.261177 0.408545 0.689363 0.047 Uiso 1 1 calc R . . .
C35 C 0.5263(4) 0.3563(4) 0.7593(4) 0.0367(12) Uani 1 1 d . . . .
C7 C 1.1027(4) 0.2655(4) 0.7999(4) 0.0372(12) Uani 1 1 d . . . .
C37 C 0.4885(4) 0.4790(4) 0.6188(4) 0.0387(13) Uani 1 1 d . . . .
H37 H 0.515268 0.523024 0.572250 0.046 Uiso 1 1 calc R . . .
C16 C 0.6933(4) 0.6639(4) 0.4694(4) 0.0419(14) Uani 1 1 d . . . .
H16 H 0.682236 0.730219 0.480395 0.050 Uiso 1 1 calc R . . .
C48 C 0.4010(4) 0.6840(4) 0.7085(4) 0.0400(12) Uani 1 1 d . . . .
H48 H 0.356801 0.638839 0.737136 0.048 Uiso 1 1 calc R . . .
C6 C 1.2366(4) 0.1416(4) 0.8789(4) 0.0391(13) Uani 1 1 d . . . .
C13 C 0.9723(4) 0.4037(4) 0.7725(5) 0.0405(13) Uani 1 1 d . . . .
H13 H 0.981750 0.409131 0.849869 0.049 Uiso 1 1 calc R . . .
C36 C 0.5631(4) 0.4193(4) 0.6881(4) 0.0376(13) Uani 1 1 d . . . .
H36 H 0.639983 0.421785 0.686592 0.045 Uiso 1 1 calc R . . .
C47 C 0.3902(4) 0.6897(4) 0.5957(4) 0.0378(12) Uani 1 1 d . . . .
C19 C 0.7223(4) 0.4717(4) 0.4369(5) 0.0438(14) Uani 1 1 d . . . .
H19 H 0.732002 0.405322 0.425004 0.053 Uiso 1 1 calc R . . .
C50 C 0.5402(4) 0.8092(4) 0.7427(5) 0.0419(13) Uani 1 1 d . . . .
C42 C 0.3071(4) 0.6298(4) 0.5194(5) 0.0403(13) Uani 1 1 d . . . .
C18 C 0.6334(4) 0.5186(5) 0.3728(5) 0.0490(15) Uani 1 1 d . . . .
H18 H 0.583567 0.484971 0.316804 0.059 Uiso 1 1 calc R . . .
C49 C 0.4731(4) 0.7411(4) 0.7808(5) 0.0453(14) Uani 1 1 d . . . .
H49 H 0.477600 0.734322 0.857407 0.054 Uiso 1 1 calc R . . .
C2 C 1.3458(4) 0.0521(5) 1.0262(5) 0.0507(16) Uani 1 1 d . . . .
H2 H 1.402647 0.006811 1.053364 0.061 Uiso 1 1 calc R . . .
C45 C 0.1305(5) 0.5296(5) 0.3873(5) 0.0511(16) Uani 1 1 d . . . .
H45 H 0.069185 0.495940 0.344671 0.061 Uiso 1 1 calc R . . .
C3 C 1.2905(5) 0.0962(5) 1.0975(5) 0.0567(17) Uani 1 1 d . . . .
H3 H 1.308328 0.079335 1.172979 0.068 Uiso 1 1 calc R . . .
C1 C 1.3197(4) 0.0731(5) 0.9147(5) 0.0523(15) Uani 1 1 d . . . .
H1 H 1.356816 0.042118 0.864761 0.063 Uiso 1 1 calc R . . .
C5 C 1.1843(4) 0.1873(4) 0.9513(5) 0.0451(13) Uani 1 1 d . . . .
C51 C 0.5295(4) 0.8166(4) 0.6296(5) 0.0467(14) Uani 1 1 d . . . .
H51 H 0.573303 0.862020 0.600819 0.056 Uiso 1 1 calc R . . .
C44 C 0.1485(5) 0.6247(5) 0.3672(5) 0.0555(17) Uani 1 1 d . . . .
H44 H 0.101170 0.656078 0.307586 0.067 Uiso 1 1 calc R . . .
C17 C 0.6172(4) 0.6148(5) 0.3904(5) 0.0470(15) Uani 1 1 d . . . .
H17 H 0.554347 0.647252 0.348666 0.056 Uiso 1 1 calc R . . .
C43 C 0.2347(4) 0.6754(5) 0.4326(5) 0.0497(15) Uani 1 1 d . . . .
H43 H 0.244707 0.741390 0.418496 0.060 Uiso 1 1 calc R . . .
C46 C 0.2039(4) 0.4843(4) 0.4712(5) 0.0443(14) Uani 1 1 d . . . .
H46 H 0.192699 0.418433 0.485123 0.053 Uiso 1 1 calc R . . .
C40 C 0.4121(4) 0.3540(4) 0.7602(5) 0.0434(14) Uani 1 1 d . . . .
H40 H 0.385515 0.312706 0.809598 0.052 Uiso 1 1 calc R . . .
C52 C 0.4555(4) 0.7585(4) 0.5581(5) 0.0441(14) Uani 1 1 d . . . .
H52 H 0.449296 0.765904 0.481339 0.053 Uiso 1 1 calc R . . .
C32 C 0.6677(4) 0.1770(5) 0.9539(5) 0.0488(14) Uani 1 1 d . . . .
C26 C 1.2175(4) 0.8396(4) 0.8313(5) 0.0514(16) Uani 1 1 d . . . .
H26A H 1.235803 0.771355 0.840406 0.077 Uiso 1 1 calc GR . . .
H26B H 1.258149 0.875260 0.894965 0.077 Uiso 1 1 calc GR . . .
H26C H 1.238784 0.863512 0.764665 0.077 Uiso 1 1 calc GR . . .
C4 C 1.2099(5) 0.1639(5) 1.0622(5) 0.0620(17) Uani 1 1 d . . . .
H4 H 1.172572 0.194203 1.112441 0.074 Uiso 1 1 calc R . . .
C27 C 1.0611(5) 0.9158(5) 0.8990(5) 0.0553(16) Uani 1 1 d . . . .
H27A H 1.010431 0.963956 0.858810 0.083 Uiso 1 1 calc GR . . .
H27B H 1.125534 0.947771 0.944583 0.083 Uiso 1 1 calc GR . . .
H27C H 1.022251 0.878283 0.945833 0.083 Uiso 1 1 calc GR . . .
C30 C 0.7703(7) 0.0663(5) 1.0820(6) 0.0681(19) Uani 1 1 d . . . .
H30 H 0.772102 0.018411 1.136516 0.082 Uiso 1 1 calc R . . .
C29 C 0.8671(6) 0.0957(6) 1.0557(7) 0.076(2) Uani 1 1 d . . . .
H29 H 0.934990 0.065899 1.089945 0.091 Uiso 1 1 calc R . . .
C33 C 0.7667(5) 0.2081(4) 0.9274(5) 0.0522(15) Uani 1 1 d . . . .
C53 C 0.6084(5) 0.8655(5) 0.9366(6) 0.069(2) Uani 1 1 d . . . .
H53A H 0.537979 0.895045 0.943615 0.103 Uiso 1 1 calc GR . . .
H53B H 0.670580 0.902274 0.979291 0.103 Uiso 1 1 calc GR . . .
H53C H 0.611481 0.799518 0.964154 0.103 Uiso 1 1 calc GR . . .
C31 C 0.6705(6) 0.1049(5) 1.0309(6) 0.0618(18) Uani 1 1 d . . . .
H31 H 0.603355 0.082425 1.048226 0.074 Uiso 1 1 calc R . . .
C28 C 0.8685(5) 0.1689(6) 0.9794(6) 0.073(2) Uani 1 1 d . . . .
H28 H 0.936433 0.191071 0.963503 0.088 Uiso 1 1 calc R . . .
C54 C 0.6665(5) 0.9480(5) 0.7799(6) 0.067(2) Uani 1 1 d . . . .
H54A H 0.697291 0.931256 0.715917 0.101 Uiso 1 1 calc GR . . .
H54B H 0.726300 0.971535 0.838793 0.101 Uiso 1 1 calc GR . . .
H54C H 0.610137 0.998175 0.759533 0.101 Uiso 1 1 calc GR . . .
S2A S 0.5347(11) 0.2083(8) 0.9126(9) 0.060(4) Uani 0.224(9) 1 d . P A 2
N3A N 0.699(3) 0.2839(19) 0.843(2) 0.043(2) Uani 0.224(9) 1 d . P A 2

loop_
_atom_site_aniso_label
_atom_site_aniso_U_11
_atom_site_aniso_U_22
_atom_site_aniso_U_33
_atom_site_aniso_U_23
_atom_site_aniso_U_13
_atom_site_aniso_U_12
S1 0.0581(8) 0.0465(9) 0.0471(9) 0.0011(8) 0.0165(6) 0.0083(8)
S2 0.0435(14) 0.0500(14) 0.0530(13) 0.0114(10) 0.0120(9) -0.0003(11)
N1 0.058(3) 0.045(3) 0.049(3) 0.009(2) 0.011(2) 0.012(2)
N3 0.039(5) 0.039(5) 0.052(5) 0.000(4) 0.011(3) -0.010(4)
C38 0.044(3) 0.021(3) 0.036(3) -0.002(2) 0.007(2) -0.004(2)
N4 0.061(3) 0.046(3) 0.064(4) -0.010(3) 0.009(3) -0.013(3)
N2 0.046(3) 0.045(3) 0.070(4) -0.021(3) 0.008(2) -0.004(2)
C10 0.051(3) 0.035(3) 0.031(3) -0.001(3) 0.007(2) -0.011(3)
C24 0.043(3) 0.032(3) 0.047(3) -0.001(3) 0.011(2) 0.001(3)
C8 0.043(3) 0.030(3) 0.039(3) 0.000(2) 0.009(2) -0.008(2)
C15 0.045(3) 0.035(3) 0.038(3) 0.005(3) 0.013(2) -0.004(3)
C11 0.047(3) 0.025(3) 0.034(3) 0.002(2) 0.009(2) -0.006(2)
C23 0.051(3) 0.026(3) 0.046(3) 0.002(3) 0.007(2) 0.004(3)
C14 0.045(3) 0.039(3) 0.031(3) 0.006(3) 0.009(2) -0.004(3)
C20 0.043(3) 0.030(3) 0.034(3) 0.006(3) 0.011(2) 0.004(3)
C34 0.048(3) 0.028(3) 0.041(3) 0.006(3) 0.007(2) -0.002(3)
C12 0.052(3) 0.034(3) 0.042(3) 0.002(3) 0.011(2) -0.002(3)
C21 0.049(3) 0.027(3) 0.042(3) 0.002(3) 0.013(2) 0.004(3)
C22 0.042(3) 0.034(3) 0.043(3) 0.007(3) 0.011(2) 0.003(3)
C9 0.047(3) 0.031(3) 0.043(3) -0.005(3) 0.013(2) -0.001(3)
C41 0.049(3) 0.036(3) 0.035(3) -0.002(3) 0.008(2) 0.001(3)
C25 0.042(3) 0.033(3) 0.046(3) 0.005(3) 0.009(2) 0.003(3)
C39 0.037(3) 0.037(3) 0.044(3) -0.001(3) 0.010(2) -0.005(3)
C35 0.049(3) 0.026(3) 0.032(3) -0.001(2) 0.003(2) 0.002(2)
C7 0.042(3) 0.032(3) 0.041(3) -0.001(3) 0.016(2) -0.005(2)
C37 0.052(3) 0.028(3) 0.036(3) 0.001(2) 0.009(2) -0.004(3)
C16 0.040(3) 0.043(4) 0.043(3) 0.002(3) 0.010(2) 0.001(3)
C48 0.050(3) 0.032(3) 0.040(3) 0.004(3) 0.015(2) -0.001(3)
C6 0.041(3) 0.035(3) 0.042(3) -0.003(3) 0.012(2) -0.005(2)
C13 0.057(3) 0.027(3) 0.038(3) -0.003(3) 0.011(3) -0.002(3)
C36 0.044(3) 0.028(3) 0.041(3) 0.000(3) 0.010(2) 0.002(2)
C47 0.042(3) 0.027(3) 0.045(3) -0.001(3) 0.011(2) 0.005(3)
C19 0.051(3) 0.039(3) 0.040(3) -0.001(3) 0.008(2) -0.008(3)
C50 0.044(3) 0.029(3) 0.055(4) -0.011(3) 0.013(2) 0.002(3)
C42 0.045(3) 0.033(3) 0.043(3) 0.001(3) 0.010(2) 0.007(3)
C18 0.048(3) 0.051(4) 0.045(4) 0.001(3) 0.003(3) -0.017(3)
C49 0.051(3) 0.046(3) 0.040(3) -0.004(3) 0.010(2) -0.005(3)
C2 0.045(3) 0.038(3) 0.069(5) 0.004(3) 0.012(3) -0.003(3)
C45 0.052(3) 0.045(4) 0.050(4) -0.007(3) -0.003(3) 0.006(3)
C3 0.074(4) 0.052(4) 0.041(4) 0.006(3) 0.005(3) 0.007(3)
C1 0.052(3) 0.045(4) 0.061(4) 0.004(3) 0.017(3) -0.002(3)
C5 0.048(3) 0.037(3) 0.049(3) 0.002(3) 0.006(2) 0.001(3)
C51 0.047(3) 0.029(3) 0.066(4) 0.003(3) 0.018(3) 0.004(3)
C44 0.058(4) 0.051(4) 0.052(4) -0.008(3) -0.002(3) 0.019(3)
C17 0.041(3) 0.053(4) 0.046(4) 0.008(3) 0.007(2) -0.005(3)
C43 0.062(3) 0.037(3) 0.050(4) 0.003(3) 0.010(3) 0.008(3)
C46 0.051(3) 0.031(3) 0.049(4) -0.007(3) 0.008(3) -0.003(3)
C40 0.051(3) 0.035(3) 0.043(3) 0.006(3) 0.008(2) -0.002(3)
C52 0.052(3) 0.032(3) 0.048(4) 0.005(3) 0.013(3) 0.008(3)
C32 0.056(3) 0.039(3) 0.048(3) -0.006(3) 0.004(3) -0.003(3)
C26 0.055(3) 0.040(3) 0.057(4) -0.004(3) 0.006(3) -0.002(3)
C4 0.079(4) 0.060(4) 0.047(4) -0.004(3) 0.013(3) 0.017(4)
C27 0.064(4) 0.047(4) 0.052(4) -0.009(3) 0.007(3) -0.006(3)
C30 0.108(6) 0.043(4) 0.049(4) 0.001(3) 0.008(4) 0.006(4)
C29 0.072(5) 0.060(5) 0.083(6) -0.007(4) -0.011(4) 0.025(4)
C33 0.070(4) 0.048(4) 0.040(3) -0.001(3) 0.014(3) -0.002(3)
C53 0.071(4) 0.055(4) 0.071(5) -0.014(4) -0.007(3) -0.018(4)
C31 0.080(4) 0.046(4) 0.060(4) -0.012(4) 0.017(3) -0.014(4)
C28 0.051(4) 0.092(6) 0.077(5) -0.018(5) 0.015(3) 0.003(4)
C54 0.049(3) 0.053(4) 0.097(6) -0.024(4) 0.009(3) -0.004(3)
S2A 0.076(8) 0.043(6) 0.055(6) 0.008(4) 0.004(5) -0.006(5)
N3A 0.039(5) 0.039(5) 0.052(5) 0.000(4) 0.011(3) -0.010(4)

loop_
_atom_type_symbol
_atom_type_description
_atom_type_scat_dispersion_real
_atom_type_scat_dispersion_imag
_atom_type_scat_source
C C 0.0033 0.0016 'International Tables Vol C Tables 4.2.6.8 and 6.1.1.4'
H H 0.0000 0.0000 'International Tables Vol C Tables 4.2.6.8 and 6.1.1.4'
N N 0.0061 0.0033 'International Tables Vol C Tables 4.2.6.8 and 6.1.1.4'
S S 0.1246 0.1234 'International Tables Vol C Tables 4.2.6.8 and 6.1.1.4'

loop_
_geom_angle_atom_site_label_1
_geom_angle_atom_site_label_2
_geom_angle_atom_site_label_3
_geom_angle
C6 S1 C7 89.2(3)
C33 S2 C34 87.7(3)
C7 N1 C5 110.4(5)
C34 N3 C32 115.4(7)
C39 C38 C41 120.8(4)
C39 C38 C37 118.7(5)
C37 C38 C41 120.4(5)
C50 N4 C53 118.7(5)
C50 N4 C54 120.4(5)
C54 N4 C53 115.6(5)
C23 N2 C26 120.6(5)
C23 N2 C27 120.3(5)
C27 N2 C26 118.5(5)
C11 C10 H10 119.5
C9 C10 H10 119.5
C9 C10 C11 121.1(5)
C23 C24 H24 119.0
C25 C24 H24 119.0
C25 C24 C23 122.0(5)
C9 C8 C7 120.6(5)
C9 C8 C13 119.2(5)
C13 C8 C7 120.1(5)
C14 C15 C20 122.3(5)
C16 C15 C14 118.6(5)
C16 C15 C20 119.1(5)
C10 C11 C14 120.9(5)
C12 C11 C10 117.4(5)
C12 C11 C14 121.4(5)
N2 C23 C24 122.5(5)
N2 C23 C22 121.6(5)
C24 C23 C22 115.9(5)
C15 C14 C11 123.3(5)
C19 C14 C15 118.2(5)
C19 C14 C11 118.3(5)
C21 C20 C15 122.2(5)
C25 C20 C15 120.7(4)
C25 C20 C21 117.0(5)
N3 C34 S2 114.6(5)
N3 C34 C35 126.0(5)
C35 C34 S2 119.3(4)
C35 C34 S2A 114.1(5)
N3A C34 C35 130.3(14)
N3A C34 S2A 115.5(14)
C11 C12 H12 119.1
C13 C12 C11 121.8(5)
C13 C12 H12 119.1
C20 C21 H21 119.4
C22 C21 C20 121.3(5)
C22 C21 H21 119.4
C23 C22 H22 119.2
C21 C22 C23 121.6(5)
C21 C22 H22 119.2
C10 C9 C8 120.2(5)
C10 C9 H9 119.9
C8 C9 H9 119.9
C42 C41 C38 122.6(5)
C46 C41 C38 118.2(5)
C46 C41 C42 119.2(5)
C24 C25 C20 122.2(5)
C24 C25 H25 118.9
C20 C25 H25 118.9
C38 C39 H39 119.3
C40 C39 C38 121.3(5)
C40 C39 H39 119.3
C36 C35 C34 121.5(5)
C36 C35 C40 118.6(5)
C40 C35 C34 119.9(5)
N1 C7 S1 115.1(4)
N1 C7 C8 123.9(5)
C8 C7 S1 121.0(4)
C38 C37 H37 119.8
C36 C37 C38 120.3(5)
C36 C37 H37 119.8
C15 C16 H16 119.1
C15 C16 C17 121.8(5)
C17 C16 H16 119.1
C47 C48 H48 118.6
C49 C48 H48 118.6
C49 C48 C47 122.8(5)
C1 C6 S1 128.8(5)
C5 C6 S1 110.0(4)
C5 C6 C1 121.2(5)
C8 C13 H13 119.9
C12 C13 C8 120.2(5)
C12 C13 H13 119.9
C35 C36 C37 120.8(5)
C35 C36 H36 119.6
C37 C36 H36 119.6
C48 C47 C42 121.4(5)
C48 C47 C52 116.2(5)
C52 C47 C42 122.3(5)
C14 C19 H19 118.9
C18 C19 C14 122.2(5)
C18 C19 H19 118.9
N4 C50 C49 120.5(5)
C51 C50 N4 122.3(5)
C51 C50 C49 117.1(5)
C41 C42 C47 122.7(5)
C41 C42 C43 118.7(5)
C43 C42 C47 118.4(5)
C19 C18 H18 120.2
C19 C18 C17 119.5(5)
C17 C18 H18 120.2
C48 C49 C50 120.8(5)
C48 C49 H49 119.6
C50 C49 H49 119.6
C3 C2 H2 119.6
C3 C2 C1 120.8(6)
C1 C2 H2 119.6
C44 C45 H45 120.9
C44 C45 C46 118.3(5)
C46 C45 H45 120.9
C2 C3 H3 119.2
C4 C3 C2 121.5(6)
C4 C3 H3 119.2
C6 C1 H1 121.2
C2 C1 C6 117.5(6)
C2 C1 H1 121.2
C6 C5 N1 115.3(5)
C6 C5 C4 120.5(5)
C4 C5 N1 124.2(5)
C50 C51 H51 119.5
C50 C51 C52 121.0(5)
C52 C51 H51 119.5
C45 C44 H44 119.4
C45 C44 C43 121.1(6)
C43 C44 H44 119.4
C16 C17 H17 120.2
C18 C17 C16 119.5(5)
C18 C17 H17 120.2
C42 C43 H43 119.8
C44 C43 C42 120.3(6)
C44 C43 H43 119.8
C41 C46 H46 118.9
C45 C46 C41 122.2(5)
C45 C46 H46 118.9
C39 C40 C35 120.1(5)
C39 C40 H40 120.0
C35 C40 H40 120.0
C47 C52 H52 119.0
C51 C52 C47 122.0(5)
C51 C52 H52 119.0
C33 C32 N3 109.1(6)
C33 C32 S2A 133.9(7)
C31 C32 N3 131.3(7)
C31 C32 C33 119.6(6)
C31 C32 S2A 106.5(6)
N2 C26 H26A 109.5
N2 C26 H26B 109.5
N2 C26 H26C 109.5
H26A C26 H26B 109.5
H26A C26 H26C 109.5
H26B C26 H26C 109.5
C3 C4 C5 118.5(6)
C3 C4 H4 120.8
C5 C4 H4 120.8
N2 C27 H27A 109.5
N2 C27 H27B 109.5
N2 C27 H27C 109.5
H27A C27 H27B 109.5
H27A C27 H27C 109.5
H27B C27 H27C 109.5
C29 C30 H30 119.6
C29 C30 C31 120.8(7)
C31 C30 H30 119.6
C30 C29 H29 119.3
C30 C29 C28 121.4(6)
C28 C29 H29 119.3
C32 C33 S2 113.1(5)
C32 C33 C28 120.7(6)
C32 C33 N3A 90.1(13)
C28 C33 S2 126.1(5)
C28 C33 N3A 149.2(14)
N4 C53 H53A 109.5
N4 C53 H53B 109.5
N4 C53 H53C 109.5
H53A C53 H53B 109.5
H53A C53 H53C 109.5
H53B C53 H53C 109.5
C32 C31 H31 120.1
C30 C31 C32 119.8(6)
C30 C31 H31 120.1
C29 C28 H28 121.2
C33 C28 C29 117.6(6)
C33 C28 H28 121.2
N4 C54 H54A 109.5
N4 C54 H54B 109.5
N4 C54 H54C 109.5
H54A C54 H54B 109.5
H54A C54 H54C 109.5
H54B C54 H54C 109.5
C32 S2A C34 78.8(6)
C34 N3A C33 122(2)

loop_
_geom_bond_atom_site_label_1
_geom_bond_atom_site_label_2
_geom_bond_distance
S1 C7 1.750(5)
S1 C6 1.736(6)
S2 C34 1.771(5)
S2 C33 1.714(6)
N1 C7 1.308(7)
N1 C5 1.405(7)
N3 C34 1.232(11)
N3 C32 1.419(10)
C38 C41 1.501(7)
C38 C39 1.388(7)
C38 C37 1.397(7)
N4 C50 1.404(7)
N4 C53 1.516(9)
N4 C54 1.437(8)
N2 C23 1.371(7)
N2 C26 1.459(6)
N2 C27 1.445(8)
C10 H10 0.9500
C10 C11 1.413(8)
C10 C9 1.384(7)
C24 H24 0.9500
C24 C23 1.398(7)
C24 C25 1.377(7)
C8 C9 1.392(7)
C8 C7 1.474(7)
C8 C13 1.394(7)
C15 C14 1.422(8)
C15 C20 1.491(7)
C15 C16 1.387(7)
C11 C14 1.485(7)
C11 C12 1.391(7)
C23 C22 1.420(8)
C14 C19 1.393(7)
C20 C21 1.404(7)
C20 C25 1.381(8)
C34 C35 1.466(7)
C34 S2A 1.862(13)
C34 N3A 1.16(3)
C12 H12 0.9500
C12 C13 1.380(7)
C21 H21 0.9500
C21 C22 1.380(7)
C22 H22 0.9500
C9 H9 0.9500
C41 C42 1.398(8)
C41 C46 1.389(8)
C25 H25 0.9500
C39 H39 0.9500
C39 C40 1.386(7)
C35 C36 1.391(7)
C35 C40 1.407(7)
C37 H37 0.9500
C37 C36 1.395(7)
C16 H16 0.9500
C16 C17 1.388(8)
C48 H48 0.9500
C48 C47 1.387(7)
C48 C49 1.377(7)
C6 C1 1.402(8)
C6 C5 1.371(8)
C13 H13 0.9500
C36 H36 0.9500
C47 C42 1.496(7)
C47 C52 1.393(8)
C19 H19 0.9500
C19 C18 1.376(8)
C50 C49 1.405(8)
C50 C51 1.392(8)
C42 C43 1.400(8)
C18 H18 0.9500
C18 C17 1.382(8)
C49 H49 0.9500
C2 H2 0.9500
C2 C3 1.373(9)
C2 C1 1.390(8)
C45 H45 0.9500
C45 C44 1.377(9)
C45 C46 1.382(8)
C3 H3 0.9500
C3 C4 1.373(8)
C1 H1 0.9500
C5 C4 1.391(8)
C51 H51 0.9500
C51 C52 1.393(8)
C44 H44 0.9500
C44 C43 1.388(8)
C17 H17 0.9500
C43 H43 0.9500
C46 H46 0.9500
C40 H40 0.9500
C52 H52 0.9500
C32 C33 1.395(8)
C32 C31 1.385(9)
C32 S2A 1.666(14)
C26 H26A 0.9800
C26 H26B 0.9800
C26 H26C 0.9800
C4 H4 0.9500
C27 H27A 0.9800
C27 H27B 0.9800
C27 H27C 0.9800
C30 H30 0.9500
C30 C29 1.362(10)
C30 C31 1.368(9)
C29 H29 0.9500
C29 C28 1.398(11)
C33 C28 1.395(9)
C33 N3A 1.59(3)
C53 H53A 0.9800
C53 H53B 0.9800
C53 H53C 0.9800
C31 H31 0.9500
C28 H28 0.9500
C54 H54A 0.9800
C54 H54B 0.9800
C54 H54C 0.9800
